data_1572256
loop_
_publ_author_name
'Laorenza, Daniel W.'
'Mullin, Kathleen R.'
'Weiss, Leah R.'
'Bayliss, Sam L.'
'Deb, Pratiti'
'Awschalom, David D.'
'Rondinelli, James M.'
'Freedman, Danna E.'

_publ_section_title
;
 Coherent spin-control of <i>S</i> = 1 vanadium and molybdenum complexes.
;
_journal_issue 34
_journal_name_full 'Chemical science'
_journal_page_first 14016
_journal_page_last 14026
_journal_paper_doi 10.1039/d4sc03107e
_journal_volume 15
_journal_year 2024
_chemical_formula_moiety 'C28 H28 Al, C16 H32 Li O4'
_chemical_formula_sum 'C44 H60 Al Li O4'
_chemical_formula_weight 686.84
_chemical_name_systematic 'tetrakis(tetrahydrofuran)lithium tetrakis(o-tolyl)aluminate'
_chemical_properties_physical Moisture-sensitive
_space_group_crystal_system triclinic
_space_group_IT_number 2
_space_group_name_Hall '-P 1'
_space_group_name_H-M_alt 'P -1'
_atom_sites_solution_hydrogens geom
_atom_sites_solution_primary dual
_audit_creation_date 2024-02-22
_audit_creation_method
;
Olex2 1.5
(compiled 2023.08.24 svn.re1ec1418 for OlexSys, GUI svn.r6817)
;
_audit_update_record
;
2024-02-23 deposited with the CCDC.	2024-07-26 downloaded from the CCDC.
;
_cell_angle_alpha 70.41(4)
_cell_angle_beta 86.22(4)
_cell_angle_gamma 85.05(5)
_cell_formula_units_Z 4
_cell_length_a 11.461(6)
_cell_length_b 16.903(11)
_cell_length_c 22.031(10)
_cell_measurement_reflns_used 18236
_cell_measurement_temperature 100
_cell_measurement_theta_max 70.51
_cell_measurement_theta_min 5.50
_cell_volume 4003(4)
_computing_cell_refinement
;
X-Area Recipe 1.37.0.0 (STOE, 2021)
;
_computing_data_collection
;
X-Area Pilatus3_SV 1.31.175.0 (STOE, 2021)
;
_computing_data_reduction
;
X-Area Integrate 2.5.1.0 (STOE, 2021)
X-Area X-Red 2.3.0.0 (STOE, 2021)
;
_computing_molecular_graphics 'Olex2 1.5 (Dolomanov et al., 2009)'
_computing_publication_material
;
STOE & Cie GmbH, X-Area, software package for collecting single-crystal or
multi-domain crystal data on STOE area-detector diffractometers, for image 
processing, for the correction and scaling of reflection intensities and 
for outlier rejection, version 2.0, Darmstadt 2021
;
_computing_structure_refinement 'XL  (Sheldrick, 2008)'
_computing_structure_solution 'SHELXT 2014/5 (Sheldrick, 2014)'
_diffrn_ambient_temperature 100
_diffrn_detector 'EIGER2 1M CDTE'
_diffrn_detector_area_resol_mean 13.33
_diffrn_measured_fraction_theta_full 0.964
_diffrn_measured_fraction_theta_max 0.948
_diffrn_measurement_details
;
 3817 frames, detector distance = 60 mm
;
_diffrn_measurement_device 'Eulerian 4-circle diffractometer'
_diffrn_measurement_device_type 'STOE STADIVARI'
_diffrn_measurement_method 'rotation method, \w scans'
_diffrn_radiation_collimation '1.2 mm, 0.6 diameter'
_diffrn_radiation_monochromator 'Graded multilayer mirror'
_diffrn_radiation_polarisn_norm 270
_diffrn_radiation_probe x-ray
_diffrn_radiation_type 'Cu K\a'
_diffrn_radiation_wavelength 1.54186
_diffrn_reflns_av_R_equivalents 0.0554
_diffrn_reflns_av_unetI/netI 0.0854
_diffrn_reflns_Laue_measured_fraction_full 0.964
_diffrn_reflns_Laue_measured_fraction_max 0.948
_diffrn_reflns_limit_h_max 13
_diffrn_reflns_limit_h_min -13
_diffrn_reflns_limit_k_max 13
_diffrn_reflns_limit_k_min -20
_diffrn_reflns_limit_l_max 20
_diffrn_reflns_limit_l_min -26
_diffrn_reflns_number 51576
_diffrn_reflns_point_group_measured_fraction_full 0.964
_diffrn_reflns_point_group_measured_fraction_max 0.948
_diffrn_reflns_theta_full 67.686
_diffrn_reflns_theta_max 69.796
_diffrn_reflns_theta_min 2.781
_diffrn_source Axo_Cu
_diffrn_source_current 1.000
_diffrn_source_power 0.050
_diffrn_source_voltage 50
_exptl_absorpt_coefficient_mu 0.743
_exptl_absorpt_correction_T_max 0.9800
_exptl_absorpt_correction_T_min 0.6178
_exptl_absorpt_correction_type integration
_exptl_absorpt_process_details
;
STOE X-Red32, absorption correction by Gaussian integration, analogous to
P. Coppens, "The Evaluation of Absorption and Extinction in Single-Crystal
Structure Analysis", published in
F. R. Ahmed (Editor), "Crystallographic Computing",
Munksgaard, Copenhagen (1970), 255 - 270
;
_exptl_crystal_colour white
_exptl_crystal_colour_primary white
_exptl_crystal_density_diffrn 1.140
_exptl_crystal_density_method 'not measured'
_exptl_crystal_description block
_exptl_crystal_F_000 1488
_exptl_crystal_recrystallization_method layering
_refine_diff_density_max 0.452
_refine_diff_density_min -0.208
_refine_diff_density_rms 0.040
_refine_ls_extinction_method none
_refine_ls_goodness_of_fit_ref 0.787
_refine_ls_hydrogen_treatment constr
_refine_ls_matrix_type full
_refine_ls_number_parameters 918
_refine_ls_number_reflns 14313
_refine_ls_number_restraints 2
_refine_ls_restrained_S_all 0.795
_refine_ls_R_factor_all 0.0861
_refine_ls_R_factor_gt 0.0432
_refine_ls_shift/su_max 0.001
_refine_ls_shift/su_mean 0.000
_refine_ls_structure_factor_coef Fsqd
_refine_ls_weighting_details 'w=1/[\s^2^(Fo^2^)+(0.0520P)^2^] where P=(Fo^2^+2Fc^2^)/3'
_refine_ls_weighting_scheme calc
_refine_ls_wR_factor_gt 0.0949
_refine_ls_wR_factor_ref 0.1026
_reflns_Friedel_coverage 0.000
_reflns_number_gt 7669
_reflns_number_total 14313
_reflns_threshold_expression 'I > 2\s(I)'
_cod_data_source_file d4sc03107e2.cif
_cod_data_source_block al_otolyl_4_lithf_4
_cod_depositor_comments 'Adding full bibliography for 1572252--1572256.cif.'
_cod_database_code 1572256
_shelx_shelxl_version_number 2018/3
_shelx_space_group_comment
;
The symmetry employed for this shelxl refinement is uniquely defined
by the following loop, which should always be used as a source of
symmetry information in preference to the above space-group names.
They are only intended as comments.
;
_olex2_refinement_description
;
1. Fixed Uiso
 At 1.2 times of:
  All C(H) groups, All C(H,H) groups, All C(H,H,H,H) groups
 At 1.5 times of:
  All C(H,H,H) groups
2. Restrained distances
 C84-C83 \\sim C84-C82
 with sigma of 0.02
 C81-C83 \\sim C81-C82
 with sigma of 0.02
3. Others
 Fixed Sof: H81A(0.5) H81B(0.5) H81C(0.5) H81D(0.5) H84A(0.5) H84B(0.5)
 H84C(0.5) H84D(0.5) C83(0.5) H83A(0.5) H83B(0.5) C82(0.5) H82A(0.5) H82B(0.5)
4.a Secondary CH2 refined with riding coordinates:
 C57(H57A,H57B), C58(H58A,H58B), C59(H59A,H59B), C60(H60A,H60B), C61(H61A,
 H61B), C62(H62A,H62B), C63(H63A,H63B), C64(H64A,H64B), C65(H65A,H65B),
 C66(H66A,H66B), C67(H67A,H67B), C68(H68A,H68B), C69(H69A,H69B), C70(H70A,H70B),
  C71(H71A,H71B), C72(H72A,H72B), C73(H73A,H73B), C74(H74A,H74B), C75(H75A,
 H75B), C76(H76A,H76B), C77(H77A,H77B), C78(H78A,H78B), C79(H79A,H79B),
 C80(H80A,H80B), C81(H81A,H81B), C81(H81C,H81D), C84(H84A,H84B), C84(H84C,H84D),
  C85(H85A,H85B), C86(H86A,H86B), C87(H87A,H87B), C88(H88A,H88B), C89(H89A,
 H89B), C83(H83A,H83B), C82(H82A,H82B)
4.b Aromatic/amide H refined with riding coordinates:
 C3(H3), C4(H4), C5(H5), C6(H6), C9(H9), C10(H10), C11(H11), C12(H12),
 C16(H16), C17(H17), C18(H18), C19(H19), C23(H23), C24(H24), C25(H25), C26(H26),
  C30(H30), C31(H31), C32(H32), C33(H33), C37(H37), C38(H38), C39(H39),
 C40(H40), C44(H44), C45(H45), C46(H46), C47(H47), C51(H51), C52(H52), C53(H53),
  C54(H54)
4.c Idealised Me refined as rotating group:
 C7(H7A,H7B,H7C), C14(H14A,H14B,H14C), C21(H21A,H21B,H21C), C28(H28A,H28B,
 H28C), C35(H35A,H35B,H35C), C42(H42A,H42B,H42C), C49(H49A,H49B,H49C), C56(H56A,
 H56B,H56C)
;
_olex2_submission_special_instructions 'No special instructions were received'
_stoe_detector_distance '60.0 mm'
_stoe_detector_pixelsize_x '0.075 mm'
_stoe_detector_pixelsize_y '0.075 mm'
_stoe_detector_size_x '8.0 cm'
_stoe_detector_size_y '7.7 cm'
_stoe_evaluation_integration_a 18.0
_stoe_evaluation_integration_b 1.0
_stoe_evaluation_integration_ems 0.046
_stoe_evaluation_lana_bis_l_even_max -
_stoe_evaluation_lana_bis_l_odd_max -
_stoe_evaluation_lana_bos_l_even_max 4
_stoe_evaluation_lana_bos_l_odd_max 1
_stoe_evaluation_lana_completeness 94.8
_stoe_evaluation_lana_dxs_max_order -
_stoe_evaluation_lana_dys_max_order -
_stoe_evaluation_lana_fs_max_order 3
_stoe_evaluation_lana_max_2theta_available 139.6
_stoe_evaluation_lana_max_2theta_desired 139.6
_stoe_evaluation_lana_mean_redundancy 3.6
_stoe_evaluation_lana_number_refls_after_or 51578
_stoe_evaluation_lana_number_refls_outliers 637
_stoe_evaluation_lana_number_refls_total 52215
_stoe_evaluation_lana_number_refls_unique 14314
_stoe_evaluation_lana_number_refls_written 51578
_stoe_evaluation_lana_or_c1 0.050
_stoe_evaluation_lana_or_c2 0
_stoe_evaluation_lana_or_c3 0
_stoe_evaluation_lana_or_c4 1.0
_stoe_evaluation_lana_point_group -1
_stoe_evaluation_lana_table
;
#----------------------------------------------------------------------------
2Theta          12.5   27.5   42.5   57.5   72.5   87.5  102.5  117.5  132.5
#----------------------------------------------------------------------------
<Resolution>    5.33   3.08   2.12   1.57   1.29   1.12   1.00   0.90   0.85
N(total)         217   1403   2364   4605   8818  11604   9001   9656   4547
<Redundancy>     2.3    3.2    2.6    3.1    4.3    4.8    3.6    3.6    2.3
Complet. [%%]    91.8  100.0   99.0   98.4   98.8   98.4   91.8   96.9   83.7
<I/sigma>      106.2   55.1   19.5    8.3    4.7    3.1    2.3    1.4    1.2
R(int)         0.017  0.015  0.026  0.041  0.067  0.085  0.110  0.178  0.205
#----------------------------------------------------------------------------
;
_stoe_measurement_identifier Al_otolyl_4_LiTHF_4
_stoe_measurement_max_exposure_per_frame '5.0 s'
_stoe_measurement_mean_exposure_per_frame '4.8 s'
_stoe_measurement_min_exposure_per_frame '1.0 s'
_stoe_measurement_total_exposure_time '5.1 h'
_stoe_measurement_total_frame_number 3817
_stoe_measurement_total_run_number 50
_stoe_measurement_tube_power '50.0 W'

loop_
_space_group_symop_operation_xyz
'x, y, z'
'-x, -y, -z'

loop_
_atom_site_label
_atom_site_type_symbol
_atom_site_fract_x
_atom_site_fract_y
_atom_site_fract_z
_atom_site_U_iso_or_equiv
_atom_site_adp_type
_atom_site_occupancy
_atom_site_site_symmetry_order
_atom_site_calc_flag
_atom_site_refinement_flags_posn
_atom_site_refinement_flags_adp
_atom_site_refinement_flags_occupancy
_atom_site_disorder_assembly
_atom_site_disorder_group
Al1 Al 0.33706(5) 0.27391(4) 0.97381(3) 0.02884(15) Uani 1 1 d . . . . .
C1 C 0.21673(18) 0.20306(13) 0.95792(10) 0.0302(5) Uani 1 1 d . . . . .
C2 C 0.21810(18) 0.11408(14) 0.98488(10) 0.0332(5) Uani 1 1 d . . . . .
C3 C 0.1335(2) 0.07062(14) 0.96912(11) 0.0390(6) Uani 1 1 d . . . . .
H3 H 0.134714 0.011183 0.988496 0.047 Uiso 1 1 calc R U . . .
C4 C 0.0481(2) 0.11147(15) 0.92622(12) 0.0433(6) Uani 1 1 d . . . . .
H4 H -0.008463 0.080451 0.916058 0.052 Uiso 1 1 calc R U . . .
C5 C 0.04539(19) 0.19784(14) 0.89810(12) 0.0409(6) Uani 1 1 d . . . . .
H5 H -0.012643 0.226994 0.868203 0.049 Uiso 1 1 calc R U . . .
C6 C 0.12871(18) 0.24127(14) 0.91422(10) 0.0343(5) Uani 1 1 d . . . . .
H6 H 0.125990 0.300673 0.894385 0.041 Uiso 1 1 calc R U . . .
C7 C 0.3118(2) 0.06438(14) 1.03015(11) 0.0412(6) Uani 1 1 d . . . . .
H7A H 0.385223 0.092613 1.018168 0.062 Uiso 1 1 calc R U . . .
H7B H 0.323880 0.007631 1.027242 0.062 Uiso 1 1 calc R U . . .
H7C H 0.287272 0.060618 1.074432 0.062 Uiso 1 1 calc R U . . .
C8 C 0.34241(18) 0.26020(13) 1.06809(10) 0.0314(5) Uani 1 1 d . . . . .
C9 C 0.26261(19) 0.21074(14) 1.11295(10) 0.0366(5) Uani 1 1 d . . . . .
H9 H 0.209223 0.182365 1.097735 0.044 Uiso 1 1 calc R U . . .
C10 C 0.2570(2) 0.20087(15) 1.17774(11) 0.0425(6) Uani 1 1 d . . . . .
H10 H 0.201094 0.166693 1.205981 0.051 Uiso 1 1 calc R U . . .
C11 C 0.3339(2) 0.24136(15) 1.20105(11) 0.0458(6) Uani 1 1 d . . . . .
H11 H 0.332154 0.234765 1.245648 0.055 Uiso 1 1 calc R U . . .
C12 C 0.4133(2) 0.29143(15) 1.15890(11) 0.0435(6) Uani 1 1 d . . . . .
H12 H 0.466106 0.319299 1.174955 0.052 Uiso 1 1 calc R U . . .
C13 C 0.41783(19) 0.30207(14) 1.09341(11) 0.0358(5) Uani 1 1 d . . . . .
C14 C 0.5054(2) 0.35923(15) 1.04946(11) 0.0462(6) Uani 1 1 d . . . . .
H14A H 0.566933 0.325317 1.034536 0.069 Uiso 1 1 calc R U . . .
H14B H 0.540515 0.390413 1.073128 0.069 Uiso 1 1 calc R U . . .
H14C H 0.465385 0.398979 1.012264 0.069 Uiso 1 1 calc R U . . .
C15 C 0.29472(18) 0.39718(13) 0.92552(10) 0.0298(5) Uani 1 1 d . . . . .
C16 C 0.37522(19) 0.44521(13) 0.87973(10) 0.0348(5) Uani 1 1 d . . . . .
H16 H 0.448540 0.418391 0.872439 0.042 Uiso 1 1 calc R U . . .
C17 C 0.3527(2) 0.52983(14) 0.84472(11) 0.0394(6) Uani 1 1 d . . . . .
H17 H 0.409474 0.559510 0.814042 0.047 Uiso 1 1 calc R U . . .
C18 C 0.2472(2) 0.57049(14) 0.85484(11) 0.0395(6) Uani 1 1 d . . . . .
H18 H 0.230307 0.628206 0.830978 0.047 Uiso 1 1 calc R U . . .
C19 C 0.1667(2) 0.52621(13) 0.90003(11) 0.0366(5) Uani 1 1 d . . . . .
H19 H 0.094203 0.554107 0.907215 0.044 Uiso 1 1 calc R U . . .
C20 C 0.18940(19) 0.44120(13) 0.93549(10) 0.0319(5) Uani 1 1 d . . . . .
C21 C 0.09919(19) 0.39832(14) 0.98622(11) 0.0407(6) Uani 1 1 d . . . . .
H21A H 0.073812 0.349803 0.976935 0.061 Uiso 1 1 calc R U . . .
H21B H 0.031548 0.438061 0.985955 0.061 Uiso 1 1 calc R U . . .
H21C H 0.133630 0.379240 1.028705 0.061 Uiso 1 1 calc R U . . .
C22 C 0.49324(18) 0.23594(13) 0.94112(10) 0.0310(5) Uani 1 1 d . . . . .
C23 C 0.58131(19) 0.19560(13) 0.98464(11) 0.0357(5) Uani 1 1 d . . . . .
H23 H 0.566384 0.188948 1.028948 0.043 Uiso 1 1 calc R U . . .
C24 C 0.6891(2) 0.16499(14) 0.96603(12) 0.0425(6) Uani 1 1 d . . . . .
H24 H 0.745009 0.136505 0.997397 0.051 Uiso 1 1 calc R U . . .
C25 C 0.7144(2) 0.17609(14) 0.90218(12) 0.0435(6) Uani 1 1 d . . . . .
H25 H 0.788933 0.157265 0.888723 0.052 Uiso 1 1 calc R U . . .
C26 C 0.63043(19) 0.21486(14) 0.85763(12) 0.0391(6) Uani 1 1 d . . . . .
H26 H 0.647827 0.222410 0.813360 0.047 Uiso 1 1 calc R U . . .
C27 C 0.52051(18) 0.24321(13) 0.87631(11) 0.0316(5) Uani 1 1 d . . . . .
C28 C 0.43093(19) 0.27838(14) 0.82533(10) 0.0384(6) Uani 1 1 d . . . . .
H28A H 0.352849 0.280373 0.845995 0.058 Uiso 1 1 calc R U . . .
H28B H 0.432220 0.242322 0.798492 0.058 Uiso 1 1 calc R U . . .
H28C H 0.449420 0.335344 0.798334 0.058 Uiso 1 1 calc R U . . .
Al2 Al 0.37281(5) 0.77720(4) 0.47979(3) 0.02807(15) Uani 1 1 d . . . . .
C29 C 0.24667(17) 0.70386(13) 0.47298(10) 0.0292(5) Uani 1 1 d . . . . .
C30 C 0.13972(18) 0.74087(14) 0.44599(10) 0.0325(5) Uani 1 1 d . . . . .
H30 H 0.129925 0.800551 0.429441 0.039 Uiso 1 1 calc R U . . .
C31 C 0.04758(18) 0.69526(14) 0.44213(11) 0.0361(5) Uani 1 1 d . . . . .
H31 H -0.023356 0.723351 0.423437 0.043 Uiso 1 1 calc R U . . .
C32 C 0.05984(19) 0.60868(14) 0.46569(11) 0.0384(6) Uani 1 1 d . . . . .
H32 H -0.003287 0.576525 0.464231 0.046 Uiso 1 1 calc R U . . .
C33 C 0.16461(19) 0.56883(14) 0.49148(11) 0.0366(5) Uani 1 1 d . . . . .
H33 H 0.173506 0.509081 0.506840 0.044 Uiso 1 1 calc R U . . .
C34 C 0.25758(18) 0.61499(13) 0.49531(10) 0.0328(5) Uani 1 1 d . . . . .
C35 C 0.37050(19) 0.56807(13) 0.52313(12) 0.0416(6) Uani 1 1 d . . . . .
H35A H 0.432593 0.578520 0.489162 0.062 Uiso 1 1 calc R U . . .
H35B H 0.359495 0.507617 0.540634 0.062 Uiso 1 1 calc R U . . .
H35C H 0.392690 0.587617 0.557637 0.062 Uiso 1 1 calc R U . . .
C36 C 0.38555(17) 0.76413(13) 0.57384(10) 0.0303(5) Uani 1 1 d . . . . .
C37 C 0.31732(18) 0.70666(13) 0.62039(10) 0.0339(5) Uani 1 1 d . . . . .
H37 H 0.271552 0.672078 0.606587 0.041 Uiso 1 1 calc R U . . .
C38 C 0.31287(19) 0.69750(15) 0.68497(11) 0.0402(6) Uani 1 1 d . . . . .
H38 H 0.265893 0.656959 0.714567 0.048 Uiso 1 1 calc R U . . .
C39 C 0.3770(2) 0.74749(15) 0.70638(11) 0.0420(6) Uani 1 1 d . . . . .
H39 H 0.374312 0.742299 0.750733 0.050 Uiso 1 1 calc R U . . .
C40 C 0.4451(2) 0.80528(15) 0.66223(11) 0.0413(6) Uani 1 1 d . . . . .
H40 H 0.490007 0.839569 0.676830 0.050 Uiso 1 1 calc R U . . .
C41 C 0.44989(18) 0.81468(13) 0.59702(11) 0.0339(5) Uani 1 1 d . . . . .
C42 C 0.5251(2) 0.87990(14) 0.55144(11) 0.0431(6) Uani 1 1 d . . . . .
H42A H 0.597025 0.852040 0.539338 0.065 Uiso 1 1 calc R U . . .
H42B H 0.545306 0.919097 0.572693 0.065 Uiso 1 1 calc R U . . .
H42C H 0.481878 0.910948 0.512691 0.065 Uiso 1 1 calc R U . . .
C43 C 0.52650(17) 0.74105(13) 0.44296(10) 0.0293(5) Uani 1 1 d . . . . .
C44 C 0.62297(18) 0.71340(13) 0.48304(11) 0.0321(5) Uani 1 1 d . . . . .
H44 H 0.613994 0.714667 0.525883 0.038 Uiso 1 1 calc R U . . .
C45 C 0.73066(19) 0.68434(14) 0.46290(11) 0.0378(6) Uani 1 1 d . . . . .
H45 H 0.793685 0.666683 0.491416 0.045 Uiso 1 1 calc R U . . .
C46 C 0.74496(19) 0.68144(14) 0.40120(11) 0.0393(6) Uani 1 1 d . . . . .
H46 H 0.818039 0.661759 0.386671 0.047 Uiso 1 1 calc R U . . .
C47 C 0.65191(19) 0.70744(14) 0.36041(11) 0.0387(6) Uani 1 1 d . . . . .
H47 H 0.661941 0.705544 0.317763 0.046 Uiso 1 1 calc R U . . .
C48 C 0.54396(18) 0.73630(14) 0.38075(11) 0.0338(5) Uani 1 1 d . . . . .
C49 C 0.44620(19) 0.76086(15) 0.33365(11) 0.0391(6) Uani 1 1 d . . . . .
H49A H 0.371535 0.767224 0.356477 0.059 Uiso 1 1 calc R U . . .
H49B H 0.442150 0.716980 0.314101 0.059 Uiso 1 1 calc R U . . .
H49C H 0.461588 0.814280 0.299845 0.059 Uiso 1 1 calc R U . . .
C50 C 0.32133(17) 0.89824(13) 0.42956(10) 0.0285(5) Uani 1 1 d . . . . .
C51 C 0.38006(18) 0.94160(13) 0.37179(10) 0.0322(5) Uani 1 1 d . . . . .
H51 H 0.448257 0.914703 0.358414 0.039 Uiso 1 1 calc R U . . .
C52 C 0.34322(19) 1.02226(14) 0.33306(10) 0.0362(5) Uani 1 1 d . . . . .
H52 H 0.385644 1.049323 0.294095 0.043 Uiso 1 1 calc R U . . .
C53 C 0.2451(2) 1.06255(14) 0.35151(11) 0.0381(6) Uani 1 1 d . . . . .
H53 H 0.217955 1.117102 0.324898 0.046 Uiso 1 1 calc R U . . .
C54 C 0.18646(19) 1.02326(13) 0.40877(11) 0.0369(5) Uani 1 1 d . . . . .
H54 H 0.119538 1.051614 0.421942 0.044 Uiso 1 1 calc R U . . .
C55 C 0.22344(18) 0.94246(13) 0.44796(10) 0.0318(5) Uani 1 1 d . . . . .
C56 C 0.15815(19) 0.90379(14) 0.51152(10) 0.0378(5) Uani 1 1 d . . . . .
H56A H 0.138394 0.847037 0.515250 0.057 Uiso 1 1 calc R U . . .
H56B H 0.086034 0.938602 0.513564 0.057 Uiso 1 1 calc R U . . .
H56C H 0.207661 0.900621 0.546977 0.057 Uiso 1 1 calc R U . . .
O1 O 0.79316(14) 0.49903(10) 0.82195(8) 0.0461(4) Uani 1 1 d . . . . .
O2 O 0.97862(13) 0.47995(10) 0.72167(7) 0.0462(4) Uani 1 1 d . . . . .
O3 O 0.86545(14) 0.66028(10) 0.69544(8) 0.0463(4) Uani 1 1 d . . . . .
O4 O 0.71310(14) 0.52856(12) 0.68605(9) 0.0550(5) Uani 1 1 d . . . . .
C57 C 0.7471(2) 0.41665(16) 0.84475(13) 0.0528(7) Uani 1 1 d . . . . .
H57A H 0.794704 0.377506 0.826647 0.063 Uiso 1 1 calc R U . . .
H57B H 0.665036 0.420065 0.832147 0.063 Uiso 1 1 calc R U . . .
C58 C 0.7538(3) 0.38762(16) 0.91645(13) 0.0592(8) Uani 1 1 d . . . . .
H58A H 0.830995 0.358539 0.930501 0.071 Uiso 1 1 calc R U . . .
H58B H 0.691213 0.349603 0.937770 0.071 Uiso 1 1 calc R U . . .
C59 C 0.7361(3) 0.46953(18) 0.93017(13) 0.0651(8) Uani 1 1 d . . . . .
H59A H 0.766882 0.464110 0.972415 0.078 Uiso 1 1 calc R U . . .
H59B H 0.652243 0.489581 0.929308 0.078 Uiso 1 1 calc R U . . .
C60 C 0.8064(2) 0.52738(16) 0.87515(12) 0.0484(6) Uani 1 1 d . . . . .
H60A H 0.775462 0.586640 0.865428 0.058 Uiso 1 1 calc R U . . .
H60B H 0.889913 0.522785 0.885717 0.058 Uiso 1 1 calc R U . . .
C61 C 1.0513(2) 0.43411(19) 0.77364(13) 0.0682(9) Uani 1 1 d . . . . .
H61A H 1.018569 0.379628 0.798133 0.082 Uiso 1 1 calc R U . . .
H61B H 1.055979 0.466487 0.803331 0.082 Uiso 1 1 calc R U . . .
C62 C 1.1698(2) 0.41965(19) 0.74597(13) 0.0619(8) Uani 1 1 d . . . . .
H62A H 1.181351 0.362075 0.743483 0.074 Uiso 1 1 calc R U . . .
H62B H 1.231738 0.427896 0.772106 0.074 Uiso 1 1 calc R U . . .
C63 C 1.1709(2) 0.48466(16) 0.67978(13) 0.0511(7) Uani 1 1 d . . . . .
H63A H 1.195464 0.538958 0.680715 0.061 Uiso 1 1 calc R U . . .
H63B H 1.223527 0.465489 0.649237 0.061 Uiso 1 1 calc R U . . .
C64 C 1.0451(2) 0.49175(18) 0.66241(12) 0.0538(7) Uani 1 1 d . . . . .
H64A H 1.024416 0.547801 0.630783 0.065 Uiso 1 1 calc R U . . .
H64B H 1.030385 0.448011 0.643704 0.065 Uiso 1 1 calc R U . . .
C65 C 0.9645(2) 0.69439(16) 0.71222(13) 0.0536(7) Uani 1 1 d . . . . .
H65A H 1.030419 0.650991 0.724339 0.064 Uiso 1 1 calc R U . . .
H65B H 0.943321 0.714737 0.748994 0.064 Uiso 1 1 calc R U . . .
C66 C 0.9983(2) 0.76681(16) 0.65271(14) 0.0619(8) Uani 1 1 d . . . . .
H66A H 0.968539 0.821548 0.656932 0.074 Uiso 1 1 calc R U . . .
H66B H 1.084520 0.766477 0.645491 0.074 Uiso 1 1 calc R U . . .
C67 C 0.9415(3) 0.75128(19) 0.59884(15) 0.0740(9) Uani 1 1 d . . . . .
H67A H 0.922793 0.804591 0.563620 0.089 Uiso 1 1 calc R U . . .
H67B H 0.992233 0.713032 0.581214 0.089 Uiso 1 1 calc R U . . .
C68 C 0.8327(3) 0.71119(17) 0.63141(12) 0.0598(8) Uani 1 1 d . . . . .
H68A H 0.769903 0.754549 0.633056 0.072 Uiso 1 1 calc R U . . .
H68B H 0.804574 0.675967 0.608177 0.072 Uiso 1 1 calc R U . . .
C69 C 0.7084(3) 0.4655(2) 0.65595(17) 0.0833(11) Uani 1 1 d . . . . .
H69A H 0.725672 0.408508 0.687170 0.100 Uiso 1 1 calc R U . . .
H69B H 0.765758 0.474841 0.619026 0.100 Uiso 1 1 calc R U . . .
C70 C 0.5894(3) 0.4744(2) 0.6342(2) 0.0927(13) Uani 1 1 d . . . . .
H70A H 0.564288 0.419930 0.634080 0.111 Uiso 1 1 calc R U . . .
H70B H 0.582789 0.516104 0.590371 0.111 Uiso 1 1 calc R U . . .
C71 C 0.5161(2) 0.5051(2) 0.68378(15) 0.0731(10) Uani 1 1 d . . . . .
H71A H 0.440963 0.534518 0.666153 0.088 Uiso 1 1 calc R U . . .
H71B H 0.500076 0.458005 0.723908 0.088 Uiso 1 1 calc R U . . .
C72 C 0.5956(2) 0.56410(18) 0.69480(14) 0.0596(8) Uani 1 1 d . . . . .
H72A H 0.582493 0.621385 0.663284 0.072 Uiso 1 1 calc R U . . .
H72B H 0.582751 0.566977 0.738912 0.072 Uiso 1 1 calc R U . . .
Li1 Li 0.8370(3) 0.5433(3) 0.7328(2) 0.0446(10) Uani 1 1 d . . . . .
O5 O -0.18614(13) 0.99957(11) 0.30873(8) 0.0488(4) Uani 1 1 d . . . . .
O6 O -0.01181(14) 0.92481(10) 0.22634(8) 0.0468(4) Uani 1 1 d . . . . .
O7 O -0.08452(14) 1.10876(10) 0.16849(8) 0.0433(4) Uani 1 1 d . . . . .
O8 O -0.28719(13) 0.99563(10) 0.18716(8) 0.0468(4) Uani 1 1 d . . . . .
C73 C -0.2896(2) 0.9646(2) 0.34413(14) 0.0699(9) Uani 1 1 d . . . . .
H73A H -0.310931 0.917187 0.331198 0.084 Uiso 1 1 calc R U . . .
H73B H -0.355980 1.007865 0.335708 0.084 Uiso 1 1 calc R U . . .
C74 C -0.2625(3) 0.9348(2) 0.41338(14) 0.0791(10) Uani 1 1 d . . . . .
H74A H -0.294476 0.879517 0.436180 0.095 Uiso 1 1 calc R U . . .
H74B H -0.295298 0.975637 0.434453 0.095 Uiso 1 1 calc R U . . .
C75 C -0.1321(3) 0.92791(19) 0.41301(15) 0.0828(11) Uani 1 1 d . . . . .
H75A H -0.099862 0.872784 0.410498 0.099 Uiso 1 1 calc R U . . .
H75B H -0.103220 0.935835 0.451818 0.099 Uiso 1 1 calc R U . . .
C76 C -0.1011(2) 0.9980(2) 0.35344(13) 0.0623(8) Uani 1 1 d . . . . .
H76A H -0.105204 1.052089 0.361949 0.075 Uiso 1 1 calc R U . . .
H76B H -0.021040 0.987161 0.336853 0.075 Uiso 1 1 calc R U . . .
C77 C -0.0149(2) 0.83623(15) 0.26199(13) 0.0570(7) Uani 1 1 d . . . . .
H77A H -0.060805 0.808460 0.239365 0.068 Uiso 1 1 calc R U . . .
H77B H -0.051060 0.827474 0.305611 0.068 Uiso 1 1 calc R U . . .
C78 C 0.1114(2) 0.80080(17) 0.26632(13) 0.0596(8) Uani 1 1 d . . . . .
H78A H 0.124002 0.754087 0.307337 0.072 Uiso 1 1 calc R U . . .
H78B H 0.135238 0.780494 0.229799 0.072 Uiso 1 1 calc R U . . .
C79 C 0.1769(2) 0.87550(18) 0.26327(13) 0.0621(8) Uani 1 1 d . . . . .
H79A H 0.176679 0.882800 0.306021 0.075 Uiso 1 1 calc R U . . .
H79B H 0.258867 0.870102 0.247173 0.075 Uiso 1 1 calc R U . . .
C80 C 0.1083(2) 0.94653(17) 0.21670(13) 0.0521(7) Uani 1 1 d . . . . .
H80A H 0.116171 0.999768 0.225112 0.063 Uiso 1 1 calc R U . . .
H80B H 0.136566 0.953530 0.171880 0.063 Uiso 1 1 calc R U . . .
C81 C -0.1150(3) 1.19183(18) 0.17065(17) 0.0797(10) Uani 1 1 d D . . . .
H81A H -0.201302 1.202282 0.172536 0.096 Uiso 0.5 1 calc R U P A 1
H81B H -0.083403 1.198101 0.209418 0.096 Uiso 0.5 1 calc R U P A 1
H81C H -0.047083 1.216671 0.181083 0.096 Uiso 0.5 1 calc R U P B 2
H81D H -0.180458 1.192193 0.202244 0.096 Uiso 0.5 1 calc R U P B 2
C84 C -0.0745(3) 1.20522(16) 0.06219(14) 0.0631(8) Uani 1 1 d D . . . .
H84A H -0.152506 1.216987 0.042993 0.076 Uiso 0.5 1 calc R U P C 1
H84B H -0.013113 1.222769 0.027516 0.076 Uiso 0.5 1 calc R U P C 1
H84C H -0.000262 1.233556 0.054820 0.076 Uiso 0.5 1 calc R U P D 2
H84D H -0.104264 1.210015 0.019835 0.076 Uiso 0.5 1 calc R U P D 2
C85 C -0.0544(2) 1.11475(15) 0.10223(11) 0.0462(6) Uani 1 1 d . . . . .
H85A H -0.104287 1.079565 0.088243 0.055 Uiso 1 1 calc R U . . .
H85B H 0.028635 1.095154 0.097867 0.055 Uiso 1 1 calc R U . . .
C86 C -0.3779(2) 1.06384(16) 0.17754(14) 0.0557(7) Uani 1 1 d . . . . .
H86A H -0.356670 1.113080 0.140122 0.067 Uiso 1 1 calc R U . . .
H86B H -0.389157 1.081308 0.216278 0.067 Uiso 1 1 calc R U . . .
C87 C -0.4877(2) 1.02919(17) 0.16548(13) 0.0542(7) Uani 1 1 d . . . . .
H87A H -0.531284 1.001129 0.206323 0.065 Uiso 1 1 calc R U . . .
H87B H -0.539779 1.073941 0.136779 0.065 Uiso 1 1 calc R U . . .
C88 C -0.4388(2) 0.96688(17) 0.13331(13) 0.0539(7) Uani 1 1 d . . . . .
H88A H -0.417142 0.995362 0.087324 0.065 Uiso 1 1 calc R U . . .
H88B H -0.495223 0.924308 0.136669 0.065 Uiso 1 1 calc R U . . .
C89 C -0.3316(2) 0.92773(15) 0.17206(12) 0.0453(6) Uani 1 1 d . . . . .
H89A H -0.353017 0.881875 0.211907 0.054 Uiso 1 1 calc R U . . .
H89B H -0.272523 0.904700 0.146419 0.054 Uiso 1 1 calc R U . . .
Li2 Li -0.1445(3) 1.0049(3) 0.2232(2) 0.0436(10) Uani 1 1 d . . . . .
C83 C -0.0666(5) 1.2494(3) 0.1145(3) 0.0605(17) Uani 0.5 1 d D . P E 1
H83A H 0.015699 1.258049 0.120331 0.073 Uiso 0.5 1 calc R U P E 1
H83B H -0.112600 1.304394 0.102473 0.073 Uiso 0.5 1 calc R U P E 1
C82 C -0.1552(5) 1.2418(3) 0.0951(2) 0.0538(14) Uani 0.5 1 d D . P E 2
H82A H -0.236293 1.230874 0.088809 0.065 Uiso 0.5 1 calc R U P E 2
H82B H -0.148196 1.303235 0.082353 0.065 Uiso 0.5 1 calc R U P E 2

loop_
_atom_site_aniso_label
_atom_site_aniso_U_11
_atom_site_aniso_U_22
_atom_site_aniso_U_33
_atom_site_aniso_U_23
_atom_site_aniso_U_13
_atom_site_aniso_U_12
Al1 0.0280(3) 0.0322(3) 0.0258(3) -0.0087(3) -0.0011(3) -0.0031(3)
C1 0.0296(11) 0.0333(12) 0.0278(12) -0.0108(10) 0.0044(9) -0.0040(9)
C2 0.0323(12) 0.0389(13) 0.0291(12) -0.0119(10) -0.0005(10) -0.0041(10)
C3 0.0407(13) 0.0358(13) 0.0422(14) -0.0142(11) -0.0010(11) -0.0071(10)
C4 0.0361(13) 0.0490(15) 0.0508(16) -0.0216(13) -0.0053(12) -0.0118(11)
C5 0.0336(13) 0.0465(14) 0.0441(14) -0.0161(12) -0.0097(11) 0.0003(11)
C6 0.0295(12) 0.0378(12) 0.0364(13) -0.0126(11) -0.0018(10) -0.0044(10)
C7 0.0448(14) 0.0359(13) 0.0411(14) -0.0096(11) -0.0067(11) -0.0026(11)
C8 0.0330(12) 0.0333(12) 0.0258(11) -0.0073(10) -0.0032(9) 0.0006(9)
C9 0.0388(13) 0.0375(13) 0.0308(13) -0.0073(11) -0.0028(10) -0.0032(10)
C10 0.0468(15) 0.0418(14) 0.0336(13) -0.0062(11) 0.0016(11) -0.0035(11)
C11 0.0592(17) 0.0513(15) 0.0233(12) -0.0075(12) -0.0047(11) -0.0016(13)
C12 0.0483(15) 0.0494(15) 0.0352(14) -0.0153(12) -0.0103(12) -0.0043(12)
C13 0.0347(12) 0.0400(13) 0.0314(13) -0.0096(11) -0.0045(10) -0.0020(10)
C14 0.0484(15) 0.0530(15) 0.0418(15) -0.0186(13) -0.0025(12) -0.0165(12)
C15 0.0310(12) 0.0331(12) 0.0258(12) -0.0099(10) -0.0022(9) -0.0041(9)
C16 0.0337(12) 0.0383(13) 0.0322(13) -0.0111(11) -0.0008(10) -0.0039(10)
C17 0.0429(14) 0.0386(13) 0.0353(13) -0.0100(11) 0.0068(11) -0.0111(11)
C18 0.0537(15) 0.0291(12) 0.0328(13) -0.0075(11) 0.0024(11) -0.0015(11)
C19 0.0377(13) 0.0352(13) 0.0356(13) -0.0113(11) -0.0009(10) 0.0020(10)
C20 0.0357(12) 0.0336(12) 0.0268(12) -0.0100(10) -0.0003(10) -0.0056(10)
C21 0.0399(13) 0.0363(13) 0.0435(14) -0.0111(11) 0.0065(11) -0.0036(10)
C22 0.0285(11) 0.0290(11) 0.0355(13) -0.0098(10) -0.0019(10) -0.0055(9)
C23 0.0350(12) 0.0353(12) 0.0362(13) -0.0098(11) -0.0073(10) -0.0035(10)
C24 0.0332(13) 0.0381(13) 0.0555(17) -0.0136(12) -0.0142(12) 0.0028(10)
C25 0.0278(12) 0.0433(14) 0.0631(18) -0.0230(13) 0.0002(12) -0.0022(10)
C26 0.0333(13) 0.0423(14) 0.0434(14) -0.0177(12) 0.0051(11) -0.0037(10)
C27 0.0295(12) 0.0315(12) 0.0348(13) -0.0120(10) -0.0011(10) -0.0036(9)
C28 0.0391(13) 0.0449(14) 0.0313(13) -0.0132(11) 0.0009(10) -0.0031(11)
Al2 0.0241(3) 0.0320(3) 0.0273(3) -0.0085(3) -0.0021(3) -0.0015(3)
C29 0.0248(11) 0.0358(12) 0.0265(11) -0.0102(10) 0.0011(9) -0.0022(9)
C30 0.0304(12) 0.0346(12) 0.0301(12) -0.0074(10) -0.0007(9) -0.0035(9)
C31 0.0263(12) 0.0428(13) 0.0364(13) -0.0088(11) -0.0056(10) -0.0018(10)
C32 0.0327(12) 0.0431(14) 0.0405(14) -0.0132(12) -0.0001(10) -0.0126(10)
C33 0.0359(13) 0.0316(12) 0.0413(14) -0.0103(11) -0.0012(10) -0.0040(10)
C34 0.0280(11) 0.0384(13) 0.0332(12) -0.0141(11) 0.0006(9) -0.0010(10)
C35 0.0354(13) 0.0324(12) 0.0544(16) -0.0109(12) -0.0058(11) 0.0007(10)
C36 0.0274(11) 0.0343(12) 0.0277(12) -0.0091(10) -0.0044(9) 0.0026(9)
C37 0.0314(12) 0.0366(12) 0.0322(13) -0.0088(10) -0.0049(10) -0.0023(10)
C38 0.0355(13) 0.0490(14) 0.0288(13) -0.0022(11) -0.0029(10) -0.0060(11)
C39 0.0422(14) 0.0566(16) 0.0263(13) -0.0127(12) -0.0038(10) -0.0004(12)
C40 0.0435(14) 0.0461(14) 0.0373(14) -0.0163(12) -0.0078(11) -0.0040(11)
C41 0.0311(12) 0.0362(12) 0.0326(12) -0.0090(10) -0.0043(10) -0.0002(10)
C42 0.0462(14) 0.0445(14) 0.0400(14) -0.0135(12) -0.0037(11) -0.0116(11)
C43 0.0240(11) 0.0317(12) 0.0328(12) -0.0109(10) -0.0014(9) -0.0034(9)
C44 0.0281(11) 0.0349(12) 0.0333(12) -0.0111(10) -0.0033(9) -0.0022(9)
C45 0.0276(12) 0.0414(13) 0.0445(14) -0.0137(12) -0.0085(10) -0.0003(10)
C46 0.0249(12) 0.0454(14) 0.0505(15) -0.0203(12) -0.0016(10) 0.0008(10)
C47 0.0330(13) 0.0489(14) 0.0390(14) -0.0218(12) 0.0001(10) -0.0003(11)
C48 0.0281(12) 0.0358(12) 0.0377(13) -0.0123(11) -0.0030(10) -0.0015(9)
C49 0.0337(13) 0.0514(15) 0.0359(13) -0.0203(12) -0.0042(10) 0.0035(11)
C50 0.0243(11) 0.0330(12) 0.0289(12) -0.0104(10) -0.0045(9) -0.0026(9)
C51 0.0296(12) 0.0378(13) 0.0306(12) -0.0128(10) -0.0010(9) -0.0036(10)
C52 0.0403(13) 0.0396(13) 0.0266(12) -0.0075(11) 0.0021(10) -0.0079(11)
C53 0.0429(14) 0.0345(13) 0.0314(13) -0.0041(11) -0.0043(10) 0.0011(10)
C54 0.0361(13) 0.0357(13) 0.0366(13) -0.0103(11) 0.0002(10) 0.0023(10)
C55 0.0293(12) 0.0351(12) 0.0298(12) -0.0091(10) -0.0026(9) -0.0022(9)
C56 0.0368(13) 0.0361(13) 0.0363(13) -0.0087(11) 0.0061(10) 0.0023(10)
O1 0.0553(11) 0.0426(10) 0.0391(10) -0.0109(8) 0.0091(8) -0.0150(8)
O2 0.0389(9) 0.0595(11) 0.0354(9) -0.0109(8) -0.0028(7) 0.0035(8)
O3 0.0457(10) 0.0482(10) 0.0396(10) -0.0068(8) -0.0011(8) -0.0059(8)
O4 0.0350(9) 0.0779(13) 0.0664(12) -0.0433(11) 0.0002(8) -0.0037(9)
C57 0.0542(16) 0.0460(15) 0.0575(18) -0.0164(14) 0.0163(13) -0.0173(13)
C58 0.0683(19) 0.0476(16) 0.0527(18) -0.0023(14) -0.0001(14) -0.0155(14)
C59 0.085(2) 0.072(2) 0.0416(16) -0.0201(15) 0.0160(15) -0.0305(17)
C60 0.0529(16) 0.0498(15) 0.0441(15) -0.0168(13) 0.0009(12) -0.0089(12)
C61 0.0494(17) 0.084(2) 0.0490(17) 0.0037(16) -0.0068(14) 0.0127(15)
C62 0.0414(15) 0.078(2) 0.0566(18) -0.0121(16) -0.0083(13) 0.0099(14)
C63 0.0440(15) 0.0543(16) 0.0569(17) -0.0213(14) 0.0076(13) -0.0097(12)
C64 0.0531(16) 0.0682(18) 0.0362(15) -0.0165(14) -0.0009(12) 0.0119(14)
C65 0.0531(16) 0.0495(16) 0.0595(18) -0.0177(14) -0.0031(13) -0.0110(13)
C66 0.0429(16) 0.0443(16) 0.084(2) -0.0065(16) 0.0117(15) 0.0012(12)
C67 0.097(3) 0.0550(19) 0.058(2) -0.0074(16) 0.0244(18) -0.0078(17)
C68 0.081(2) 0.0539(17) 0.0408(16) -0.0088(14) -0.0058(14) -0.0095(15)
C69 0.076(2) 0.098(3) 0.102(3) -0.067(2) -0.027(2) 0.0093(19)
C70 0.071(2) 0.076(2) 0.151(4) -0.060(2) -0.055(2) 0.0172(18)
C71 0.0441(17) 0.079(2) 0.077(2) 0.0064(18) -0.0176(16) -0.0168(16)
C72 0.0385(15) 0.079(2) 0.0617(19) -0.0259(16) -0.0004(13) 0.0054(14)
Li1 0.039(2) 0.052(3) 0.044(2) -0.017(2) 0.0030(19) -0.0093(19)
O5 0.0368(9) 0.0695(12) 0.0379(10) -0.0133(9) 0.0038(8) -0.0138(8)
O6 0.0395(10) 0.0497(10) 0.0465(10) -0.0107(9) -0.0024(8) 0.0012(8)
O7 0.0484(10) 0.0417(9) 0.0409(10) -0.0155(8) -0.0007(8) -0.0037(8)
O8 0.0377(9) 0.0492(10) 0.0566(11) -0.0206(9) -0.0121(8) -0.0001(8)
C73 0.0434(16) 0.092(2) 0.063(2) -0.0118(18) 0.0162(14) -0.0139(15)
C74 0.117(3) 0.064(2) 0.053(2) -0.0147(17) 0.0329(19) -0.043(2)
C75 0.132(3) 0.060(2) 0.059(2) -0.0234(17) -0.039(2) 0.023(2)
C76 0.0484(16) 0.104(2) 0.0481(17) -0.0429(18) -0.0005(13) -0.0078(16)
C77 0.0702(19) 0.0463(16) 0.0469(16) -0.0098(13) 0.0077(14) 0.0058(13)
C78 0.071(2) 0.0608(18) 0.0405(16) -0.0145(14) -0.0066(14) 0.0254(15)
C79 0.0532(17) 0.083(2) 0.0554(18) -0.0335(17) -0.0196(14) 0.0222(16)
C80 0.0368(14) 0.0660(18) 0.0540(17) -0.0217(15) -0.0060(12) 0.0038(12)
C81 0.099(3) 0.0584(19) 0.098(3) -0.052(2) 0.030(2) -0.0170(18)
C84 0.072(2) 0.0482(17) 0.0621(19) -0.0032(15) -0.0153(16) -0.0166(15)
C85 0.0514(15) 0.0481(15) 0.0369(14) -0.0107(12) 0.0022(12) -0.0078(12)
C86 0.0584(17) 0.0483(15) 0.0639(18) -0.0219(14) -0.0267(15) 0.0101(13)
C87 0.0375(14) 0.0678(18) 0.0605(18) -0.0259(15) -0.0113(13) 0.0061(13)
C88 0.0438(15) 0.0636(18) 0.0609(18) -0.0268(15) -0.0112(13) -0.0071(13)
C89 0.0422(14) 0.0481(15) 0.0490(15) -0.0201(13) -0.0010(12) -0.0060(12)
Li2 0.036(2) 0.052(2) 0.043(2) -0.015(2) -0.0067(18) -0.0001(19)
C83 0.056(4) 0.031(3) 0.086(5) -0.015(3) 0.036(3) -0.006(3)
C82 0.070(4) 0.038(3) 0.046(3) -0.006(3) 0.001(3) -0.001(3)

loop_
_atom_type_symbol
_atom_type_description
_atom_type_scat_dispersion_real
_atom_type_scat_dispersion_imag
_atom_type_scat_source
C C 0.0181 0.0091 'International Tables Vol C Tables 4.2.6.8 and 6.1.1.4'
H H 0.0000 0.0000 'International Tables Vol C Tables 4.2.6.8 and 6.1.1.4'
Al Al 0.2130 0.2455 'International Tables Vol C Tables 4.2.6.8 and 6.1.1.4'
Li Li 0.0008 0.0003 'International Tables Vol C Tables 4.2.6.8 and 6.1.1.4'
O O 0.0492 0.0322 'International Tables Vol C Tables 4.2.6.8 and 6.1.1.4'

loop_
_exptl_crystal_face_index_h
_exptl_crystal_face_index_k
_exptl_crystal_face_index_l
_exptl_crystal_face_perp_dist
15 2 2 0.0607
30 3 2 0.1267
3 10 6 0.6388
-1 1 10 2.9855
-8 -30 -7 0.7347
-30 -2 -3 0.0639
-15 -2 -3 0.1102
-30 6 1 0.1822
-30 -7 -3 0.1731
-5 -10 -6 0.4546
11 30 9 0.6117

loop_
_geom_angle_atom_site_label_1
_geom_angle_atom_site_label_2
_geom_angle_atom_site_label_3
_geom_angle
_geom_angle_site_symmetry_1
_geom_angle_site_symmetry_3
_geom_angle_publ_flag
C1 Al1 C15 109.37(10) . . ?
C8 Al1 C1 111.74(10) . . ?
C8 Al1 C15 107.64(10) . . ?
C8 Al1 C22 110.50(10) . . ?
C22 Al1 C1 106.62(10) . . ?
C22 Al1 C15 110.99(10) . . ?
C2 C1 Al1 124.69(16) . . ?
C6 C1 Al1 119.73(16) . . ?
C6 C1 C2 115.44(19) . . ?
C1 C2 C7 121.06(19) . . ?
C3 C2 C1 120.4(2) . . ?
C3 C2 C7 118.6(2) . . ?
C2 C3 H3 119.1 . . ?
C4 C3 C2 121.8(2) . . ?
C4 C3 H3 119.1 . . ?
C3 C4 H4 120.3 . . ?
C3 C4 C5 119.5(2) . . ?
C5 C4 H4 120.3 . . ?
C4 C5 H5 120.6 . . ?
C4 C5 C6 118.8(2) . . ?
C6 C5 H5 120.6 . . ?
C1 C6 H6 118.0 . . ?
C5 C6 C1 124.1(2) . . ?
C5 C6 H6 118.0 . . ?
C2 C7 H7A 109.5 . . ?
C2 C7 H7B 109.5 . . ?
C2 C7 H7C 109.5 . . ?
H7A C7 H7B 109.5 . . ?
H7A C7 H7C 109.5 . . ?
H7B C7 H7C 109.5 . . ?
C9 C8 Al1 120.22(16) . . ?
C9 C8 C13 115.3(2) . . ?
C13 C8 Al1 124.31(16) . . ?
C8 C9 H9 118.0 . . ?
C10 C9 C8 124.0(2) . . ?
C10 C9 H9 118.0 . . ?
C9 C10 H10 120.5 . . ?
C9 C10 C11 119.1(2) . . ?
C11 C10 H10 120.5 . . ?
C10 C11 H11 120.4 . . ?
C12 C11 C10 119.3(2) . . ?
C12 C11 H11 120.4 . . ?
C11 C12 H12 119.2 . . ?
C11 C12 C13 121.5(2) . . ?
C13 C12 H12 119.2 . . ?
C8 C13 C14 120.3(2) . . ?
C12 C13 C8 120.8(2) . . ?
C12 C13 C14 118.9(2) . . ?
C13 C14 H14A 109.5 . . ?
C13 C14 H14B 109.5 . . ?
C13 C14 H14C 109.5 . . ?
H14A C14 H14B 109.5 . . ?
H14A C14 H14C 109.5 . . ?
H14B C14 H14C 109.5 . . ?
C16 C15 Al1 119.84(17) . . ?
C20 C15 Al1 124.59(16) . . ?
C20 C15 C16 115.54(19) . . ?
C15 C16 H16 118.4 . . ?
C17 C16 C15 123.3(2) . . ?
C17 C16 H16 118.4 . . ?
C16 C17 H17 120.2 . . ?
C18 C17 C16 119.5(2) . . ?
C18 C17 H17 120.2 . . ?
C17 C18 H18 120.4 . . ?
C19 C18 C17 119.1(2) . . ?
C19 C18 H18 120.4 . . ?
C18 C19 H19 119.3 . . ?
C18 C19 C20 121.4(2) . . ?
C20 C19 H19 119.3 . . ?
C15 C20 C21 120.73(19) . . ?
C19 C20 C15 121.1(2) . . ?
C19 C20 C21 118.2(2) . . ?
C20 C21 H21A 109.5 . . ?
C20 C21 H21B 109.5 . . ?
C20 C21 H21C 109.5 . . ?
H21A C21 H21B 109.5 . . ?
H21A C21 H21C 109.5 . . ?
H21B C21 H21C 109.5 . . ?
C23 C22 Al1 119.95(18) . . ?
C23 C22 C27 115.6(2) . . ?
C27 C22 Al1 124.38(16) . . ?
C22 C23 H23 118.4 . . ?
C24 C23 C22 123.2(2) . . ?
C24 C23 H23 118.4 . . ?
C23 C24 H24 120.2 . . ?
C25 C24 C23 119.6(2) . . ?
C25 C24 H24 120.2 . . ?
C24 C25 H25 120.3 . . ?
C24 C25 C26 119.3(2) . . ?
C26 C25 H25 120.3 . . ?
C25 C26 H26 119.4 . . ?
C25 C26 C27 121.3(2) . . ?
C27 C26 H26 119.4 . . ?
C22 C27 C28 121.4(2) . . ?
C26 C27 C22 120.9(2) . . ?
C26 C27 C28 117.7(2) . . ?
C27 C28 H28A 109.5 . . ?
C27 C28 H28B 109.5 . . ?
C27 C28 H28C 109.5 . . ?
H28A C28 H28B 109.5 . . ?
H28A C28 H28C 109.5 . . ?
H28B C28 H28C 109.5 . . ?
C29 Al2 C50 107.56(10) . . ?
C36 Al2 C29 108.26(10) . . ?
C36 Al2 C43 110.93(10) . . ?
C36 Al2 C50 109.68(10) . . ?
C43 Al2 C29 109.23(10) . . ?
C43 Al2 C50 111.07(10) . . ?
C30 C29 Al2 120.07(16) . . ?
C30 C29 C34 115.83(19) . . ?
C34 C29 Al2 124.08(15) . . ?
C29 C30 H30 118.2 . . ?
C31 C30 C29 123.6(2) . . ?
C31 C30 H30 118.2 . . ?
C30 C31 H31 120.4 . . ?
C32 C31 C30 119.3(2) . . ?
C32 C31 H31 120.4 . . ?
C31 C32 H32 120.2 . . ?
C31 C32 C33 119.6(2) . . ?
C33 C32 H32 120.2 . . ?
C32 C33 H33 119.5 . . ?
C32 C33 C34 121.1(2) . . ?
C34 C33 H33 119.5 . . ?
C29 C34 C35 120.61(19) . . ?
C33 C34 C29 120.7(2) . . ?
C33 C34 C35 118.7(2) . . ?
C34 C35 H35A 109.5 . . ?
C34 C35 H35B 109.5 . . ?
C34 C35 H35C 109.5 . . ?
H35A C35 H35B 109.5 . . ?
H35A C35 H35C 109.5 . . ?
H35B C35 H35C 109.5 . . ?
C37 C36 Al2 119.14(16) . . ?
C37 C36 C41 115.5(2) . . ?
C41 C36 Al2 125.01(16) . . ?
C36 C37 H37 118.1 . . ?
C38 C37 C36 123.7(2) . . ?
C38 C37 H37 118.1 . . ?
C37 C38 H38 120.2 . . ?
C37 C38 C39 119.6(2) . . ?
C39 C38 H38 120.2 . . ?
C38 C39 H39 120.6 . . ?
C38 C39 C40 118.8(2) . . ?
C40 C39 H39 120.6 . . ?
C39 C40 H40 119.1 . . ?
C39 C40 C41 121.8(2) . . ?
C41 C40 H40 119.1 . . ?
C36 C41 C42 120.6(2) . . ?
C40 C41 C36 120.6(2) . . ?
C40 C41 C42 118.9(2) . . ?
C41 C42 H42A 109.5 . . ?
C41 C42 H42B 109.5 . . ?
C41 C42 H42C 109.5 . . ?
H42A C42 H42B 109.5 . . ?
H42A C42 H42C 109.5 . . ?
H42B C42 H42C 109.5 . . ?
C44 C43 Al2 118.90(17) . . ?
C48 C43 Al2 124.98(15) . . ?
C48 C43 C44 116.0(2) . . ?
C43 C44 H44 118.4 . . ?
C45 C44 C43 123.1(2) . . ?
C45 C44 H44 118.4 . . ?
C44 C45 H45 120.4 . . ?
C46 C45 C44 119.2(2) . . ?
C46 C45 H45 120.4 . . ?
C45 C46 H46 120.3 . . ?
C45 C46 C47 119.4(2) . . ?
C47 C46 H46 120.3 . . ?
C46 C47 H47 119.4 . . ?
C46 C47 C48 121.2(2) . . ?
C48 C47 H47 119.4 . . ?
C43 C48 C49 121.4(2) . . ?
C47 C48 C43 120.9(2) . . ?
C47 C48 C49 117.6(2) . . ?
C48 C49 H49A 109.5 . . ?
C48 C49 H49B 109.5 . . ?
C48 C49 H49C 109.5 . . ?
H49A C49 H49B 109.5 . . ?
H49A C49 H49C 109.5 . . ?
H49B C49 H49C 109.5 . . ?
C51 C50 Al2 120.67(17) . . ?
C51 C50 C55 115.84(19) . . ?
C55 C50 Al2 123.42(16) . . ?
C50 C51 H51 118.5 . . ?
C52 C51 C50 123.0(2) . . ?
C52 C51 H51 118.5 . . ?
C51 C52 H52 120.2 . . ?
C53 C52 C51 119.6(2) . . ?
C53 C52 H52 120.2 . . ?
C52 C53 H53 120.3 . . ?
C54 C53 C52 119.4(2) . . ?
C54 C53 H53 120.3 . . ?
C53 C54 H54 119.4 . . ?
C53 C54 C55 121.2(2) . . ?
C55 C54 H54 119.4 . . ?
C50 C55 C56 120.29(19) . . ?
C54 C55 C50 120.9(2) . . ?
C54 C55 C56 118.8(2) . . ?
C55 C56 H56A 109.5 . . ?
C55 C56 H56B 109.5 . . ?
C55 C56 H56C 109.5 . . ?
H56A C56 H56B 109.5 . . ?
H56A C56 H56C 109.5 . . ?
H56B C56 H56C 109.5 . . ?
C57 O1 Li1 117.3(2) . . ?
C60 O1 C57 109.83(18) . . ?
C60 O1 Li1 132.58(19) . . ?
C61 O2 C64 108.60(19) . . ?
C61 O2 Li1 122.8(2) . . ?
C64 O2 Li1 125.80(19) . . ?
C65 O3 C68 108.77(19) . . ?
C65 O3 Li1 121.65(19) . . ?
C68 O3 Li1 123.4(2) . . ?
C69 O4 C72 110.1(2) . . ?
C69 O4 Li1 127.3(2) . . ?
C72 O4 Li1 119.9(2) . . ?
O1 C57 H57A 110.6 . . ?
O1 C57 H57B 110.6 . . ?
O1 C57 C58 105.5(2) . . ?
H57A C57 H57B 108.8 . . ?
C58 C57 H57A 110.6 . . ?
C58 C57 H57B 110.6 . . ?
C57 C58 H58A 111.4 . . ?
C57 C58 H58B 111.4 . . ?
C57 C58 C59 101.9(2) . . ?
H58A C58 H58B 109.3 . . ?
C59 C58 H58A 111.4 . . ?
C59 C58 H58B 111.4 . . ?
C58 C59 H59A 111.4 . . ?
C58 C59 H59B 111.4 . . ?
C58 C59 C60 101.9(2) . . ?
H59A C59 H59B 109.2 . . ?
C60 C59 H59A 111.4 . . ?
C60 C59 H59B 111.4 . . ?
O1 C60 C59 104.6(2) . . ?
O1 C60 H60A 110.8 . . ?
O1 C60 H60B 110.8 . . ?
C59 C60 H60A 110.8 . . ?
C59 C60 H60B 110.8 . . ?
H60A C60 H60B 108.9 . . ?
O2 C61 H61A 110.1 . . ?
O2 C61 H61B 110.1 . . ?
O2 C61 C62 107.8(2) . . ?
H61A C61 H61B 108.5 . . ?
C62 C61 H61A 110.1 . . ?
C62 C61 H61B 110.1 . . ?
C61 C62 H62A 111.0 . . ?
C61 C62 H62B 111.0 . . ?
C61 C62 C63 103.7(2) . . ?
H62A C62 H62B 109.0 . . ?
C63 C62 H62A 111.0 . . ?
C63 C62 H62B 111.0 . . ?
C62 C63 H63A 111.3 . . ?
C62 C63 H63B 111.3 . . ?
H63A C63 H63B 109.2 . . ?
C64 C63 C62 102.1(2) . . ?
C64 C63 H63A 111.3 . . ?
C64 C63 H63B 111.3 . . ?
O2 C64 C63 105.3(2) . . ?
O2 C64 H64A 110.7 . . ?
O2 C64 H64B 110.7 . . ?
C63 C64 H64A 110.7 . . ?
C63 C64 H64B 110.7 . . ?
H64A C64 H64B 108.8 . . ?
O3 C65 H65A 110.5 . . ?
O3 C65 H65B 110.5 . . ?
O3 C65 C66 106.2(2) . . ?
H65A C65 H65B 108.7 . . ?
C66 C65 H65A 110.5 . . ?
C66 C65 H65B 110.5 . . ?
C65 C66 H66A 110.9 . . ?
C65 C66 H66B 110.9 . . ?
H66A C66 H66B 108.9 . . ?
C67 C66 C65 104.2(2) . . ?
C67 C66 H66A 110.9 . . ?
C67 C66 H66B 110.9 . . ?
C66 C67 H67A 111.3 . . ?
C66 C67 H67B 111.3 . . ?
H67A C67 H67B 109.2 . . ?
C68 C67 C66 102.3(2) . . ?
C68 C67 H67A 111.3 . . ?
C68 C67 H67B 111.3 . . ?
O3 C68 C67 105.5(2) . . ?
O3 C68 H68A 110.7 . . ?
O3 C68 H68B 110.7 . . ?
C67 C68 H68A 110.7 . . ?
C67 C68 H68B 110.7 . . ?
H68A C68 H68B 108.8 . . ?
O4 C69 H69A 110.7 . . ?
O4 C69 H69B 110.7 . . ?
O4 C69 C70 105.3(3) . . ?
H69A C69 H69B 108.8 . . ?
C70 C69 H69A 110.7 . . ?
C70 C69 H69B 110.7 . . ?
C69 C70 H70A 111.0 . . ?
C69 C70 H70B 111.0 . . ?
C69 C70 C71 103.8(3) . . ?
H70A C70 H70B 109.0 . . ?
C71 C70 H70A 111.0 . . ?
C71 C70 H70B 111.0 . . ?
C70 C71 H71A 111.5 . . ?
C70 C71 H71B 111.5 . . ?
H71A C71 H71B 109.4 . . ?
C72 C71 C70 101.2(2) . . ?
C72 C71 H71A 111.5 . . ?
C72 C71 H71B 111.5 . . ?
O4 C72 C71 104.6(2) . . ?
O4 C72 H72A 110.8 . . ?
O4 C72 H72B 110.8 . . ?
C71 C72 H72A 110.8 . . ?
C71 C72 H72B 110.8 . . ?
H72A C72 H72B 108.9 . . ?
O1 Li1 O2 105.6(2) . . ?
O1 Li1 O3 119.4(2) . . ?
O2 Li1 O3 107.4(2) . . ?
O4 Li1 O1 107.4(2) . . ?
O4 Li1 O2 112.5(2) . . ?
O4 Li1 O3 104.6(2) . . ?
C73 O5 Li2 125.1(2) . . ?
C76 O5 C73 108.5(2) . . ?
C76 O5 Li2 122.18(19) . . ?
C77 O6 Li2 123.1(2) . . ?
C80 O6 C77 108.81(19) . . ?
C80 O6 Li2 124.03(19) . . ?
C81 O7 C85 108.5(2) . . ?
C81 O7 Li2 127.8(2) . . ?
C85 O7 Li2 116.42(19) . . ?
C86 O8 Li2 118.5(2) . . ?
C89 O8 C86 109.25(18) . . ?
C89 O8 Li2 131.96(19) . . ?
O5 C73 H73A 110.3 . . ?
O5 C73 H73B 110.3 . . ?
O5 C73 C74 106.9(2) . . ?
H73A C73 H73B 108.6 . . ?
C74 C73 H73A 110.3 . . ?
C74 C73 H73B 110.3 . . ?
C73 C74 H74A 111.0 . . ?
C73 C74 H74B 111.0 . . ?
C73 C74 C75 104.0(2) . . ?
H74A C74 H74B 109.0 . . ?
C75 C74 H74A 111.0 . . ?
C75 C74 H74B 111.0 . . ?
C74 C75 H75A 111.3 . . ?
C74 C75 H75B 111.3 . . ?
C74 C75 C76 102.3(2) . . ?
H75A C75 H75B 109.2 . . ?
C76 C75 H75A 111.3 . . ?
C76 C75 H75B 111.3 . . ?
O5 C76 C75 104.7(2) . . ?
O5 C76 H76A 110.8 . . ?
O5 C76 H76B 110.8 . . ?
C75 C76 H76A 110.8 . . ?
C75 C76 H76B 110.8 . . ?
H76A C76 H76B 108.9 . . ?
O6 C77 H77A 110.5 . . ?
O6 C77 H77B 110.5 . . ?
O6 C77 C78 106.1(2) . . ?
H77A C77 H77B 108.7 . . ?
C78 C77 H77A 110.5 . . ?
C78 C77 H77B 110.5 . . ?
C77 C78 H78A 111.3 . . ?
C77 C78 H78B 111.3 . . ?
H78A C78 H78B 109.2 . . ?
C79 C78 C77 102.5(2) . . ?
C79 C78 H78A 111.3 . . ?
C79 C78 H78B 111.3 . . ?
C78 C79 H79A 111.3 . . ?
C78 C79 H79B 111.3 . . ?
H79A C79 H79B 109.2 . . ?
C80 C79 C78 102.3(2) . . ?
C80 C79 H79A 111.3 . . ?
C80 C79 H79B 111.3 . . ?
O6 C80 C79 106.2(2) . . ?
O6 C80 H80A 110.5 . . ?
O6 C80 H80B 110.5 . . ?
C79 C80 H80A 110.5 . . ?
C79 C80 H80B 110.5 . . ?
H80A C80 H80B 108.7 . . ?
O7 C81 H81A 110.2 . . ?
O7 C81 H81B 110.2 . . ?
O7 C81 H81C 111.6 . . ?
O7 C81 H81D 111.6 . . ?
O7 C81 C82 100.9(3) . . ?
H81A C81 H81B 108.5 . . ?
H81C C81 H81D 109.4 . . ?
C83 C81 O7 107.8(3) . . ?
C83 C81 H81A 110.2 . . ?
C83 C81 H81B 110.2 . . ?
C82 C81 H81C 111.6 . . ?
C82 C81 H81D 111.6 . . ?
H84A C84 H84B 109.4 . . ?
H84C C84 H84D 108.5 . . ?
C85 C84 H84A 111.6 . . ?
C85 C84 H84B 111.6 . . ?
C85 C84 H84C 110.2 . . ?
C85 C84 H84D 110.2 . . ?
C85 C84 C83 101.0(3) . . ?
C83 C84 H84A 111.6 . . ?
C83 C84 H84B 111.6 . . ?
C82 C84 H84C 110.2 . . ?
C82 C84 H84D 110.2 . . ?
C82 C84 C85 107.5(3) . . ?
O7 C85 C84 106.9(2) . . ?
O7 C85 H85A 110.3 . . ?
O7 C85 H85B 110.3 . . ?
C84 C85 H85A 110.3 . . ?
C84 C85 H85B 110.3 . . ?
H85A C85 H85B 108.6 . . ?
O8 C86 H86A 110.6 . . ?
O8 C86 H86B 110.6 . . ?
O8 C86 C87 105.6(2) . . ?
H86A C86 H86B 108.7 . . ?
C87 C86 H86A 110.6 . . ?
C87 C86 H86B 110.6 . . ?
C86 C87 H87A 111.4 . . ?
C86 C87 H87B 111.4 . . ?
H87A C87 H87B 109.3 . . ?
C88 C87 C86 101.9(2) . . ?
C88 C87 H87A 111.4 . . ?
C88 C87 H87B 111.4 . . ?
C87 C88 H88A 111.4 . . ?
C87 C88 H88B 111.4 . . ?
C87 C88 C89 101.8(2) . . ?
H88A C88 H88B 109.3 . . ?
C89 C88 H88A 111.4 . . ?
C89 C88 H88B 111.4 . . ?
O8 C89 C88 104.70(19) . . ?
O8 C89 H89A 110.8 . . ?
O8 C89 H89B 110.8 . . ?
C88 C89 H89A 110.8 . . ?
C88 C89 H89B 110.8 . . ?
H89A C89 H89B 108.9 . . ?
O5 Li2 O6 107.5(2) . . ?
O5 Li2 O7 115.6(2) . . ?
O5 Li2 O8 105.1(2) . . ?
O7 Li2 O6 102.4(2) . . ?
O8 Li2 O6 120.8(2) . . ?
O8 Li2 O7 106.1(2) . . ?
C81 C83 C84 103.1(4) . . ?
C81 C83 H83A 111.1 . . ?
C81 C83 H83B 111.1 . . ?
C84 C83 H83A 111.1 . . ?
C84 C83 H83B 111.1 . . ?
H83A C83 H83B 109.1 . . ?
C81 C82 H82A 111.7 . . ?
C81 C82 H82B 111.7 . . ?
C84 C82 C81 100.3(4) . . ?
C84 C82 H82A 111.7 . . ?
C84 C82 H82B 111.7 . . ?
H82A C82 H82B 109.5 . . ?

loop_
_geom_bond_atom_site_label_1
_geom_bond_atom_site_label_2
_geom_bond_distance
_geom_bond_site_symmetry_2
_geom_bond_publ_flag
Al1 C1 2.022(2) . ?
Al1 C8 2.016(2) . ?
Al1 C15 2.029(3) . ?
Al1 C22 2.019(3) . ?
C1 C2 1.419(3) . ?
C1 C6 1.400(3) . ?
C2 C3 1.392(3) . ?
C2 C7 1.509(3) . ?
C3 H3 0.9500 . ?
C3 C4 1.377(3) . ?
C4 H4 0.9500 . ?
C4 C5 1.380(3) . ?
C5 H5 0.9500 . ?
C5 C6 1.385(3) . ?
C6 H6 0.9500 . ?
C7 H7A 0.9800 . ?
C7 H7B 0.9800 . ?
C7 H7C 0.9800 . ?
C8 C9 1.404(3) . ?
C8 C13 1.412(3) . ?
C9 H9 0.9500 . ?
C9 C10 1.378(3) . ?
C10 H10 0.9500 . ?
C10 C11 1.381(3) . ?
C11 H11 0.9500 . ?
C11 C12 1.379(3) . ?
C12 H12 0.9500 . ?
C12 C13 1.391(3) . ?
C13 C14 1.513(3) . ?
C14 H14A 0.9800 . ?
C14 H14B 0.9800 . ?
C14 H14C 0.9800 . ?
C15 C16 1.409(3) . ?
C15 C20 1.406(3) . ?
C16 H16 0.9500 . ?
C16 C17 1.389(3) . ?
C17 H17 0.9500 . ?
C17 C18 1.381(3) . ?
C18 H18 0.9500 . ?
C18 C19 1.379(3) . ?
C19 H19 0.9500 . ?
C19 C20 1.397(3) . ?
C20 C21 1.509(3) . ?
C21 H21A 0.9800 . ?
C21 H21B 0.9800 . ?
C21 H21C 0.9800 . ?
C22 C23 1.405(3) . ?
C22 C27 1.408(3) . ?
C23 H23 0.9500 . ?
C23 C24 1.388(3) . ?
C24 H24 0.9500 . ?
C24 C25 1.370(3) . ?
C25 H25 0.9500 . ?
C25 C26 1.379(3) . ?
C26 H26 0.9500 . ?
C26 C27 1.395(3) . ?
C27 C28 1.506(3) . ?
C28 H28A 0.9800 . ?
C28 H28B 0.9800 . ?
C28 H28C 0.9800 . ?
Al2 C29 2.028(2) . ?
Al2 C36 2.023(2) . ?
Al2 C43 2.023(2) . ?
Al2 C50 2.029(2) . ?
C29 C30 1.401(3) . ?
C29 C34 1.412(3) . ?
C30 H30 0.9500 . ?
C30 C31 1.383(3) . ?
C31 H31 0.9500 . ?
C31 C32 1.377(3) . ?
C32 H32 0.9500 . ?
C32 C33 1.383(3) . ?
C33 H33 0.9500 . ?
C33 C34 1.397(3) . ?
C34 C35 1.510(3) . ?
C35 H35A 0.9800 . ?
C35 H35B 0.9800 . ?
C35 H35C 0.9800 . ?
C36 C37 1.401(3) . ?
C36 C41 1.409(3) . ?
C37 H37 0.9500 . ?
C37 C38 1.377(3) . ?
C38 H38 0.9500 . ?
C38 C39 1.377(3) . ?
C39 H39 0.9500 . ?
C39 C40 1.380(3) . ?
C40 H40 0.9500 . ?
C40 C41 1.389(3) . ?
C41 C42 1.508(3) . ?
C42 H42A 0.9800 . ?
C42 H42B 0.9800 . ?
C42 H42C 0.9800 . ?
C43 C44 1.408(3) . ?
C43 C48 1.400(3) . ?
C44 H44 0.9500 . ?
C44 C45 1.389(3) . ?
C45 H45 0.9500 . ?
C45 C46 1.375(3) . ?
C46 H46 0.9500 . ?
C46 C47 1.385(3) . ?
C47 H47 0.9500 . ?
C47 C48 1.392(3) . ?
C48 C49 1.513(3) . ?
C49 H49A 0.9800 . ?
C49 H49B 0.9800 . ?
C49 H49C 0.9800 . ?
C50 C51 1.399(3) . ?
C50 C55 1.407(3) . ?
C51 H51 0.9500 . ?
C51 C52 1.391(3) . ?
C52 H52 0.9500 . ?
C52 C53 1.374(3) . ?
C53 H53 0.9500 . ?
C53 C54 1.374(3) . ?
C54 H54 0.9500 . ?
C54 C55 1.396(3) . ?
C55 C56 1.510(3) . ?
C56 H56A 0.9800 . ?
C56 H56B 0.9800 . ?
C56 H56C 0.9800 . ?
O1 C57 1.447(3) . ?
O1 C60 1.428(3) . ?
O1 Li1 1.902(4) . ?
O2 C61 1.423(3) . ?
O2 C64 1.430(3) . ?
O2 Li1 1.914(5) . ?
O3 C65 1.438(3) . ?
O3 C68 1.439(3) . ?
O3 Li1 1.918(4) . ?
O4 C69 1.439(3) . ?
O4 C72 1.454(3) . ?
O4 Li1 1.889(4) . ?
C57 H57A 0.9900 . ?
C57 H57B 0.9900 . ?
C57 C58 1.494(4) . ?
C58 H58A 0.9900 . ?
C58 H58B 0.9900 . ?
C58 C59 1.508(4) . ?
C59 H59A 0.9900 . ?
C59 H59B 0.9900 . ?
C59 C60 1.513(3) . ?
C60 H60A 0.9900 . ?
C60 H60B 0.9900 . ?
C61 H61A 0.9900 . ?
C61 H61B 0.9900 . ?
C61 C62 1.486(4) . ?
C62 H62A 0.9900 . ?
C62 H62B 0.9900 . ?
C62 C63 1.503(4) . ?
C63 H63A 0.9900 . ?
C63 H63B 0.9900 . ?
C63 C64 1.500(3) . ?
C64 H64A 0.9900 . ?
C64 H64B 0.9900 . ?
C65 H65A 0.9900 . ?
C65 H65B 0.9900 . ?
C65 C66 1.519(3) . ?
C66 H66A 0.9900 . ?
C66 H66B 0.9900 . ?
C66 C67 1.497(4) . ?
C67 H67A 0.9900 . ?
C67 H67B 0.9900 . ?
C67 C68 1.494(4) . ?
C68 H68A 0.9900 . ?
C68 H68B 0.9900 . ?
C69 H69A 0.9900 . ?
C69 H69B 0.9900 . ?
C69 C70 1.454(4) . ?
C70 H70A 0.9900 . ?
C70 H70B 0.9900 . ?
C70 C71 1.532(5) . ?
C71 H71A 0.9900 . ?
C71 H71B 0.9900 . ?
C71 C72 1.495(4) . ?
C72 H72A 0.9900 . ?
C72 H72B 0.9900 . ?
O5 C73 1.433(3) . ?
O5 C76 1.423(3) . ?
O5 Li2 1.888(5) . ?
O6 C77 1.441(3) . ?
O6 C80 1.439(3) . ?
O6 Li2 1.935(5) . ?
O7 C81 1.433(3) . ?
O7 C85 1.449(3) . ?
O7 Li2 1.920(4) . ?
O8 C86 1.454(3) . ?
O8 C89 1.437(3) . ?
O8 Li2 1.905(4) . ?
C73 H73A 0.9900 . ?
C73 H73B 0.9900 . ?
C73 C74 1.483(4) . ?
C74 H74A 0.9900 . ?
C74 H74B 0.9900 . ?
C74 C75 1.489(4) . ?
C75 H75A 0.9900 . ?
C75 H75B 0.9900 . ?
C75 C76 1.490(4) . ?
C76 H76A 0.9900 . ?
C76 H76B 0.9900 . ?
C77 H77A 0.9900 . ?
C77 H77B 0.9900 . ?
C77 C78 1.514(4) . ?
C78 H78A 0.9900 . ?
C78 H78B 0.9900 . ?
C78 C79 1.504(4) . ?
C79 H79A 0.9900 . ?
C79 H79B 0.9900 . ?
C79 C80 1.493(3) . ?
C80 H80A 0.9900 . ?
C80 H80B 0.9900 . ?
C81 H81A 0.9900 . ?
C81 H81B 0.9900 . ?
C81 H81C 0.9900 . ?
C81 H81D 0.9900 . ?
C81 C83 1.407(6) . ?
C81 C82 1.670(6) . ?
C84 H84A 0.9900 . ?
C84 H84B 0.9900 . ?
C84 H84C 0.9900 . ?
C84 H84D 0.9900 . ?
C84 C85 1.494(3) . ?
C84 C83 1.581(6) . ?
C84 C82 1.369(6) . ?
C85 H85A 0.9900 . ?
C85 H85B 0.9900 . ?
C86 H86A 0.9900 . ?
C86 H86B 0.9900 . ?
C86 C87 1.507(3) . ?
C87 H87A 0.9900 . ?
C87 H87B 0.9900 . ?
C87 C88 1.507(4) . ?
C88 H88A 0.9900 . ?
C88 H88B 0.9900 . ?
C88 C89 1.515(3) . ?
C89 H89A 0.9900 . ?
C89 H89B 0.9900 . ?
C83 H83A 0.9900 . ?
C83 H83B 0.9900 . ?
C82 H82A 0.9900 . ?
C82 H82B 0.9900 . ?

loop_
_geom_torsion_atom_site_label_1
_geom_torsion_atom_site_label_2
_geom_torsion_atom_site_label_3
_geom_torsion_atom_site_label_4
_geom_torsion
_geom_torsion_site_symmetry_1
_geom_torsion_site_symmetry_2
_geom_torsion_site_symmetry_3
_geom_torsion_site_symmetry_4
_geom_torsion_publ_flag
Al1 C1 C2 C3 -177.65(17) . . . . ?
Al1 C1 C2 C7 1.3(3) . . . . ?
Al1 C1 C6 C5 177.26(19) . . . . ?
Al1 C8 C9 C10 -177.22(18) . . . . ?
Al1 C8 C13 C12 177.75(18) . . . . ?
Al1 C8 C13 C14 -2.4(3) . . . . ?
Al1 C15 C16 C17 179.97(17) . . . . ?
Al1 C15 C20 C19 -179.82(16) . . . . ?
Al1 C15 C20 C21 1.9(3) . . . . ?
Al1 C22 C23 C24 177.51(17) . . . . ?
Al1 C22 C27 C26 -179.54(16) . . . . ?
Al1 C22 C27 C28 -2.1(3) . . . . ?
C1 C2 C3 C4 1.6(4) . . . . ?
C2 C1 C6 C5 1.4(3) . . . . ?
C2 C3 C4 C5 -0.3(4) . . . . ?
C3 C4 C5 C6 -0.4(4) . . . . ?
C4 C5 C6 C1 -0.2(4) . . . . ?
C6 C1 C2 C3 -2.0(3) . . . . ?
C6 C1 C2 C7 177.0(2) . . . . ?
C7 C2 C3 C4 -177.4(2) . . . . ?
C8 C9 C10 C11 -0.1(4) . . . . ?
C9 C8 C13 C12 1.9(3) . . . . ?
C9 C8 C13 C14 -178.3(2) . . . . ?
C9 C10 C11 C12 0.8(4) . . . . ?
C10 C11 C12 C13 -0.1(4) . . . . ?
C11 C12 C13 C8 -1.4(4) . . . . ?
C11 C12 C13 C14 178.8(2) . . . . ?
C13 C8 C9 C10 -1.2(3) . . . . ?
C15 C16 C17 C18 0.6(4) . . . . ?
C16 C15 C20 C19 2.1(3) . . . . ?
C16 C15 C20 C21 -176.14(19) . . . . ?
C16 C17 C18 C19 0.6(4) . . . . ?
C17 C18 C19 C20 -0.3(4) . . . . ?
C18 C19 C20 C15 -1.1(3) . . . . ?
C18 C19 C20 C21 177.2(2) . . . . ?
C20 C15 C16 C17 -1.9(3) . . . . ?
C22 C23 C24 C25 2.1(4) . . . . ?
C23 C22 C27 C26 -2.6(3) . . . . ?
C23 C22 C27 C28 174.79(19) . . . . ?
C23 C24 C25 C26 -2.4(4) . . . . ?
C24 C25 C26 C27 0.2(4) . . . . ?
C25 C26 C27 C22 2.4(3) . . . . ?
C25 C26 C27 C28 -175.1(2) . . . . ?
C27 C22 C23 C24 0.5(3) . . . . ?
Al2 C29 C30 C31 -177.15(17) . . . . ?
Al2 C29 C34 C33 177.11(17) . . . . ?
Al2 C29 C34 C35 -3.6(3) . . . . ?
Al2 C36 C37 C38 -174.98(18) . . . . ?
Al2 C36 C41 C40 174.50(17) . . . . ?
Al2 C36 C41 C42 -5.5(3) . . . . ?
Al2 C43 C44 C45 177.48(16) . . . . ?
Al2 C43 C48 C47 -177.39(16) . . . . ?
Al2 C43 C48 C49 1.6(3) . . . . ?
Al2 C50 C51 C52 175.05(16) . . . . ?
Al2 C50 C55 C54 -174.71(16) . . . . ?
Al2 C50 C55 C56 6.7(3) . . . . ?
C29 C30 C31 C32 -0.1(4) . . . . ?
C30 C29 C34 C33 -1.6(3) . . . . ?
C30 C29 C34 C35 177.8(2) . . . . ?
C30 C31 C32 C33 -1.4(4) . . . . ?
C31 C32 C33 C34 1.4(4) . . . . ?
C32 C33 C34 C29 0.2(4) . . . . ?
C32 C33 C34 C35 -179.2(2) . . . . ?
C34 C29 C30 C31 1.6(3) . . . . ?
C36 C37 C38 C39 0.9(4) . . . . ?
C37 C36 C41 C40 1.0(3) . . . . ?
C37 C36 C41 C42 -179.0(2) . . . . ?
C37 C38 C39 C40 -0.6(4) . . . . ?
C38 C39 C40 C41 0.5(4) . . . . ?
C39 C40 C41 C36 -0.8(4) . . . . ?
C39 C40 C41 C42 179.2(2) . . . . ?
C41 C36 C37 C38 -1.1(3) . . . . ?
C43 C44 C45 C46 -0.5(3) . . . . ?
C44 C43 C48 C47 -1.3(3) . . . . ?
C44 C43 C48 C49 177.65(19) . . . . ?
C44 C45 C46 C47 0.0(3) . . . . ?
C45 C46 C47 C48 -0.2(3) . . . . ?
C46 C47 C48 C43 0.9(3) . . . . ?
C46 C47 C48 C49 -178.1(2) . . . . ?
C48 C43 C44 C45 1.2(3) . . . . ?
C50 C51 C52 C53 0.2(3) . . . . ?
C51 C50 C55 C54 2.4(3) . . . . ?
C51 C50 C55 C56 -176.12(19) . . . . ?
C51 C52 C53 C54 1.6(3) . . . . ?
C52 C53 C54 C55 -1.3(3) . . . . ?
C53 C54 C55 C50 -0.8(3) . . . . ?
C53 C54 C55 C56 177.8(2) . . . . ?
C55 C50 C51 C52 -2.2(3) . . . . ?
O1 C57 C58 C59 31.5(3) . . . . ?
O2 C61 C62 C63 19.4(3) . . . . ?
O3 C65 C66 C67 -18.4(3) . . . . ?
O4 C69 C70 C71 -31.2(4) . . . . ?
C57 O1 C60 C59 -14.9(3) . . . . ?
C57 C58 C59 C60 -39.8(3) . . . . ?
C58 C59 C60 O1 34.1(3) . . . . ?
C60 O1 C57 C58 -10.6(3) . . . . ?
C61 O2 C64 C63 -23.4(3) . . . . ?
C61 C62 C63 C64 -32.3(3) . . . . ?
C62 C63 C64 O2 34.5(3) . . . . ?
C64 O2 C61 C62 2.4(3) . . . . ?
C65 O3 C68 C67 25.1(3) . . . . ?
C65 C66 C67 C68 32.6(3) . . . . ?
C66 C67 C68 O3 -35.8(3) . . . . ?
C68 O3 C65 C66 -4.0(3) . . . . ?
C69 O4 C72 C71 13.8(3) . . . . ?
C69 O4 Li1 O1 -102.5(3) . . . . ?
C69 O4 Li1 O2 13.3(4) . . . . ?
C69 O4 Li1 O3 129.6(3) . . . . ?
C69 C70 C71 C72 38.9(3) . . . . ?
C70 C71 C72 O4 -31.6(3) . . . . ?
C72 O4 C69 C70 11.3(4) . . . . ?
C72 O4 Li1 O1 57.0(3) . . . . ?
C72 O4 Li1 O2 172.8(2) . . . . ?
C72 O4 Li1 O3 -70.8(3) . . . . ?
Li1 O1 C57 C58 163.8(2) . . . . ?
Li1 O1 C60 C59 171.8(2) . . . . ?
Li1 O2 C61 C62 -159.7(2) . . . . ?
Li1 O2 C64 C63 138.0(2) . . . . ?
Li1 O3 C65 C66 149.2(2) . . . . ?
Li1 O3 C68 C67 -127.5(3) . . . . ?
Li1 O4 C69 C70 172.5(3) . . . . ?
Li1 O4 C72 C71 -149.0(2) . . . . ?
O5 C73 C74 C75 -18.7(3) . . . . ?
O6 C77 C78 C79 27.9(3) . . . . ?
O7 C81 C83 C84 33.8(5) . . . . ?
O7 C81 C82 C84 -38.1(4) . . . . ?
O8 C86 C87 C88 -30.6(3) . . . . ?
C73 O5 C76 C75 25.7(3) . . . . ?
C73 O5 Li2 O6 -109.0(3) . . . . ?
C73 O5 Li2 O7 137.5(2) . . . . ?
C73 O5 Li2 O8 20.9(3) . . . . ?
C73 C74 C75 C76 33.3(3) . . . . ?
C74 C75 C76 O5 -36.5(3) . . . . ?
C76 O5 C73 C74 -4.3(3) . . . . ?
C76 O5 Li2 O6 45.2(3) . . . . ?
C76 O5 Li2 O7 -68.4(3) . . . . ?
C76 O5 Li2 O8 175.1(2) . . . . ?
C77 O6 C80 C79 -16.2(3) . . . . ?
C77 C78 C79 C80 -36.8(3) . . . . ?
C78 C79 C80 O6 33.2(3) . . . . ?
C80 O6 C77 C78 -7.6(3) . . . . ?
C81 O7 C85 C84 -3.4(3) . . . . ?
C85 O7 C81 C83 -20.3(4) . . . . ?
C85 O7 C81 C82 23.9(3) . . . . ?
C85 C84 C83 C81 -34.3(4) . . . . ?
C85 C84 C82 C81 36.9(4) . . . . ?
C86 O8 C89 C88 17.1(3) . . . . ?
C86 C87 C88 C89 40.1(3) . . . . ?
C87 C88 C89 O8 -35.8(3) . . . . ?
C89 O8 C86 C87 8.6(3) . . . . ?
Li2 O5 C73 C74 152.8(3) . . . . ?
Li2 O5 C76 C75 -132.3(2) . . . . ?
Li2 O6 C77 C78 -165.8(2) . . . . ?
Li2 O6 C80 C79 141.7(2) . . . . ?
Li2 O7 C81 C83 -169.0(4) . . . . ?
Li2 O7 C81 C82 -124.8(3) . . . . ?
Li2 O7 C85 C84 149.4(2) . . . . ?
Li2 O8 C86 C87 -165.7(2) . . . . ?
Li2 O8 C89 C88 -169.6(2) . . . . ?
C83 C84 C85 O7 22.4(3) . . . . ?
C82 C84 C85 O7 -24.3(4) . . . . ?
